data_8100546
loop_
_publ_author_name
'Greatrex, B. W. '
'Taylor, D. K.'
'Tiekink, E. R. T.'

_publ_section_title
;
Crystal structure of (+-)-1-adamantyl(1R,2S)-2-hydroxy-2-phenyl-3-
cyclopentene-1-carboxylate, C~22~H~26~O~3~
;
_journal_issue 1
_journal_name_full 'Zeitschrift f\"ur Kristallographie - New Crystal Structures'
_journal_page_first 83
_journal_page_last 84
_journal_volume 217
_journal_year 2002
_chemical_formula_moiety 'C22 H26 O3 '
_chemical_formula_structural 'C22 H26 O3 '
_chemical_formula_sum 'C22 H26 O3'
_chemical_formula_weight 338.45
_space_group_IT_number 2
_symmetry_cell_setting triclinic
_symmetry_Int_Tables_number 2
_symmetry_space_group_name_Hall '-P 1'
_symmetry_space_group_name_H-M 'P -1'
_cell_angle_alpha 102.21(2)
_cell_angle_beta 105.49(3)
_cell_angle_gamma 71.58(2)
_cell_formula_units_Z 2
_cell_length_a 9.834(2)
_cell_length_b 10.629(2)
_cell_length_c 9.754(5)
_cell_measurement_temperature 173
_cell_volume 923.2(5)
_diffrn_ambient_temperature 173
_exptl_crystal_density_diffrn 1.217
_cod_original_formula_sum 'C22 H26 O3 '
_cod_database_code 8100546

loop_
_symmetry_equiv_pos_as_xyz
'  +x,  +y,  +z'
'  -x,  -y,  -z'

loop_
_atom_site_label
_atom_site_type_symbol
_atom_site_fract_x
_atom_site_fract_y
_atom_site_fract_z
_atom_site_U_iso_or_equiv
_atom_site_adp_type
_atom_site_occupancy
_atom_site_symmetry_multiplicity
_atom_site_calc_flag
_atom_site_refinement_flags
_atom_site_disorder_assembly
_atom_site_disorder_group
O2 O 0.31955(18) 0.13987(15) 0.86776(16) 0.0400(4) Uani 1 2 d . . .
H2 H 0.3307 0.0736 0.9416 0.0623(17) Uiso 1 2 d . . .
O11 O 0.59835(16) 0.12350(15) 0.73464(16) 0.0335(4) Uani 1 2 d . . .
O11A O 0.65891(18) 0.00127(17) 0.91634(18) 0.0445(4) Uani 1 2 d . . .
C1 C 0.4675(2) -0.0309(2) 0.7085(2) 0.0329(5) Uani 1 2 d . . .
H1 H 0.4732 -0.0416 0.6057 0.0498(14) Uiso 1 2 calc R . .
C2 C 0.3128(2) 0.0664(2) 0.7267(2) 0.0337(5) Uani 1 2 d . . .
C3 C 0.2258(3) -0.0338(3) 0.7032(3) 0.0428(6) Uani 1 2 d . . .
H3 H 0.1217 -0.0104 0.6840 0.0498(14) Uiso 1 2 calc R . .
C4 C 0.3100(3) -0.1571(3) 0.7122(3) 0.0435(6) Uani 1 2 d . . .
H4 H 0.2731 -0.2320 0.7012 0.0498(14) Uiso 1 2 calc R . .
C5 C 0.4700(3) -0.1664(2) 0.7417(3) 0.0434(6) Uani 1 2 d . . .
H5A H 0.5212 -0.2415 0.6780 0.0623(17) Uiso 1 2 calc R . .
H5B H 0.5180 -0.1778 0.8430 0.0623(17) Uiso 1 2 calc R . .
C11 C 0.5868(2) 0.0297(2) 0.7999(3) 0.0333(5) Uani 1 2 d . . .
C21 C 0.2536(2) 0.1672(2) 0.6218(2) 0.0344(5) Uani 1 2 d . . .
C22 C 0.2403(3) 0.3022(2) 0.6661(3) 0.0436(6) Uani 1 2 d . . .
H22 H 0.2665 0.3342 0.7654 0.0498(14) Uiso 1 2 calc R . .
C23 C 0.1890(3) 0.3908(3) 0.5665(3) 0.0553(8) Uani 1 2 d . . .
H23 H 0.1811 0.4832 0.5980 0.0498(14) Uiso 1 2 calc R . .
C24 C 0.1492(3) 0.3468(3) 0.4220(3) 0.0599(8) Uani 1 2 d . . .
H24 H 0.1139 0.4083 0.3542 0.0498(14) Uiso 1 2 calc R . .
C25 C 0.1613(3) 0.2131(3) 0.3771(3) 0.0580(8) Uani 1 2 d . . .
H25 H 0.1341 0.1817 0.2778 0.0498(14) Uiso 1 2 calc R . .
C26 C 0.2129(3) 0.1242(3) 0.4764(3) 0.0467(6) Uani 1 2 d . . .
H26 H 0.2206 0.0319 0.4443 0.0498(14) Uiso 1 2 calc R . .
C40 C 0.6878(2) 0.2155(2) 0.8086(2) 0.0346(5) Uani 1 2 d . . .
C41 C 0.6619(3) 0.3056(3) 0.6969(3) 0.0464(6) Uani 1 2 d . . .
H41A H 0.5557 0.3502 0.6685 0.0623(17) Uiso 1 2 calc R . .
H41B H 0.6959 0.2516 0.6103 0.0623(17) Uiso 1 2 calc R . .
C42 C 0.7465(3) 0.4113(3) 0.7607(3) 0.0580(8) Uani 1 2 d . . .
H42 H 0.7303 0.4706 0.6873 0.0498(14) Uiso 1 2 calc R . .
C43 C 0.9098(3) 0.3398(3) 0.8019(4) 0.0716(10) Uani 1 2 d . . .
H43A H 0.9447 0.2862 0.7155 0.0623(17) Uiso 1 2 calc R . .
H43B H 0.9662 0.4066 0.8422 0.0623(17) Uiso 1 2 calc R . .
C44 C 0.9349(3) 0.2490(3) 0.9122(4) 0.0614(8) Uani 1 2 d . . .
H44 H 1.0422 0.2035 0.9398 0.0498(14) Uiso 1 2 calc R . .
C45 C 0.8508(2) 0.1431(2) 0.8497(3) 0.0473(7) Uani 1 2 d . . .
H45A H 0.8854 0.0875 0.7640 0.0623(17) Uiso 1 2 calc R . .
H45B H 0.8674 0.0838 0.9219 0.0623(17) Uiso 1 2 calc R . .
C46 C 0.6333(3) 0.2983(2) 0.9413(3) 0.0376(6) Uani 1 2 d . . .
H46A H 0.6493 0.2395 1.0137 0.0623(17) Uiso 1 2 calc R . .
H46B H 0.5269 0.3427 0.9148 0.0623(17) Uiso 1 2 calc R . .
C47 C 0.7182(3) 0.4037(2) 1.0035(3) 0.0484(7) Uani 1 2 d . . .
H47 H 0.6835 0.4585 1.0908 0.0498(14) Uiso 1 2 calc R . .
C48 C 0.6929(3) 0.4953(3) 0.8927(3) 0.0566(7) Uani 1 2 d . . .
H48A H 0.5871 0.5418 0.8658 0.0623(17) Uiso 1 2 calc R . .
H48B H 0.7470 0.5637 0.9337 0.0623(17) Uiso 1 2 calc R . .
C49 C 0.8809(3) 0.3327(3) 1.0457(3) 0.0596(8) Uani 1 2 d . . .
H49A H 0.8971 0.2738 1.1181 0.0623(17) Uiso 1 2 calc R . .
H49B H 0.9369 0.3995 1.0886 0.0623(17) Uiso 1 2 calc R . .

loop_
_atom_site_aniso_label
_atom_site_aniso_U_11
_atom_site_aniso_U_22
_atom_site_aniso_U_33
_atom_site_aniso_U_23
_atom_site_aniso_U_13
_atom_site_aniso_U_12
O2 0.0494(10) 0.0396(9) 0.0315(9) -0.0013(7) 0.0126(7) -0.0137(8)
O11 0.0340(8) 0.0353(8) 0.0345(9) 0.0044(7) 0.0071(7) -0.0147(7)
O11A 0.0444(10) 0.0490(10) 0.0414(10) 0.0153(8) -0.0011(8) -0.0175(8)
C1 0.0350(12) 0.0305(12) 0.0336(12) 0.0032(10) 0.0084(10) -0.0095(10)
C2 0.0341(13) 0.0339(12) 0.0342(12) 0.0012(10) 0.0106(10) -0.0106(10)
C3 0.0373(14) 0.0512(16) 0.0455(15) 0.0018(12) 0.0119(11) -0.0206(12)
C4 0.0525(16) 0.0438(15) 0.0419(15) 0.0011(12) 0.0102(12) -0.0269(13)
C5 0.0520(15) 0.0328(13) 0.0473(15) 0.0059(11) 0.0091(12) -0.0153(11)
C11 0.0318(13) 0.0303(12) 0.0377(14) 0.0017(10) 0.0108(11) -0.0076(10)
C21 0.0254(12) 0.0376(13) 0.0386(13) 0.0043(10) 0.0090(10) -0.0054(10)
C22 0.0370(14) 0.0435(15) 0.0511(15) 0.0080(12) 0.0046(11) -0.0153(11)
C23 0.0450(16) 0.0443(16) 0.079(2) 0.0225(15) 0.0083(15) -0.0109(13)
C24 0.0447(16) 0.068(2) 0.068(2) 0.0375(17) 0.0105(15) -0.0003(15)
C25 0.0511(17) 0.069(2) 0.0418(16) 0.0159(15) 0.0083(13) 0.0036(15)
C26 0.0458(15) 0.0460(15) 0.0381(14) 0.0049(12) 0.0097(12) 0.0014(12)
C40 0.0302(12) 0.0347(12) 0.0417(14) 0.0011(11) 0.0096(10) -0.0141(10)
C41 0.0539(16) 0.0478(15) 0.0475(15) 0.0046(12) 0.0179(13) -0.0232(13)
C42 0.067(2) 0.0551(17) 0.069(2) 0.0104(15) 0.0201(16) -0.0346(15)
C43 0.064(2) 0.073(2) 0.098(3) -0.0172(19) 0.0395(18) -0.0471(18)
C44 0.0313(14) 0.0568(18) 0.093(2) -0.0009(17) 0.0090(15) -0.0189(13)
C45 0.0301(13) 0.0442(15) 0.0642(17) -0.0053(13) 0.0136(12) -0.0112(11)
C46 0.0351(13) 0.0381(13) 0.0392(14) 0.0006(11) 0.0105(11) -0.0105(11)
C47 0.0507(16) 0.0412(14) 0.0515(16) -0.0054(13) 0.0118(13) -0.0171(13)
C48 0.0608(18) 0.0387(15) 0.074(2) 0.0019(14) 0.0154(15) -0.0225(13)
C49 0.0502(17) 0.0569(18) 0.0668(19) -0.0018(15) -0.0055(14) -0.0300(14)

loop_
_geom_bond_atom_site_label_1
_geom_bond_atom_site_label_2
_geom_bond_distance
_geom_bond_site_symmetry_2
_geom_bond_publ_flag
O2 C2 1.427(3) . ?
O11 C11 1.338(3) . ?
O11 C40 1.469(3) . ?
O11A C11 1.210(3) . ?
C1 C11 1.504(3) . ?
C1 C5 1.533(3) . ?
C1 C2 1.577(3) . ?
C2 C21 1.512(3) . ?
C2 C3 1.512(3) . ?
C3 C4 1.316(3) . ?
C4 C5 1.497(3) . ?
C21 C22 1.383(3) . ?
C21 C26 1.385(3) . ?
C22 C23 1.382(4) . ?
C23 C24 1.379(4) . ?
C24 C25 1.372(4) . ?
C25 C26 1.381(4) . ?
C40 C41 1.520(3) . ?
C40 C45 1.526(3) . ?
C40 C46 1.526(3) . ?
C41 C42 1.536(4) . ?
C42 C48 1.521(4) . ?
C42 C43 1.527(4) . ?
C43 C44 1.515(4) . ?
C44 C49 1.533(4) . ?
C44 C45 1.534(3) . ?
C46 C47 1.535(3) . ?
C47 C49 1.522(4) . ?
C47 C48 1.526(4) . ?
